data_4126988
loop_
_publ_author_name
'B\"ohnke, Julian'
'Braunschweig, Holger'
'Jim\'enez-Halla, J Oscar C'
'Krummenacher, Ivo'
'Stennett, Tom E.'

_publ_section_title
;
 Half-Sandwich Complexes of an Extremely Electron-Donating, Redox-Active
 \h6-Diborabenzene Ligand.
;
_journal_name_full 'Journal of the American Chemical Society'
_journal_paper_doi 10.1021/jacs.7b12394
_journal_year 2017
_chemical_formula_moiety 'C122 H176 B4 Li2 N4 O10 W2'
_chemical_formula_sum 'C122 H176 B4 Li2 N4 O10 W2'
_chemical_formula_weight 2283.48
_space_group_crystal_system triclinic
_space_group_IT_number 2
_space_group_name_Hall '-P 1'
_space_group_name_H-M_alt 'P -1'
_symmetry_space_group_name_Hall '-P 1'
_symmetry_space_group_name_H-M 'P -1'
_atom_sites_solution_hydrogens geom
_atom_sites_solution_primary iterative
_atom_sites_solution_secondary difmap
_audit_creation_method SHELXL-2014/6
_cell_angle_alpha 74.006(3)
_cell_angle_beta 88.671(2)
_cell_angle_gamma 77.596(2)
_cell_formula_units_Z 1
_cell_length_a 10.4746(5)
_cell_length_b 14.3447(9)
_cell_length_c 20.4846(13)
_cell_measurement_reflns_used 9896
_cell_measurement_temperature 103(2)
_cell_measurement_theta_max 26.73
_cell_measurement_theta_min 2.20
_cell_volume 2887.6(3)
_computing_cell_refinement 'Saint+ ver. V8.37A (Bruker AXS)'
_computing_data_collection 'APEX2 ver. 2014.9 (Bruker AXS)'
_computing_data_reduction 'Saint+ ver. V8.37A (Bruker AXS)'
_computing_molecular_graphics 'ShelXLe (Huebschle et all, 2011)'
_computing_publication_material 'SHELXL-2014/6 (Sheldrick, 2014)'
_computing_structure_refinement 'SHELXL-2014/6 (Sheldrick, 2014)'
_computing_structure_solution 'SHELXT (Sheldrick, 2014)'
_diffrn_ambient_temperature 103(2)
_diffrn_detector 'CCD area detector (Apex2)'
_diffrn_detector_area_resol_mean 8.333
_diffrn_measured_fraction_theta_full 0.999
_diffrn_measured_fraction_theta_max 0.999
_diffrn_measurement_device_type 'Bruker X8-APEX II'
_diffrn_measurement_method '\f and \w scans'
_diffrn_radiation_monochromator 'multi-layer mirror'
_diffrn_radiation_type MoK\a
_diffrn_radiation_wavelength 0.71073
_diffrn_reflns_av_R_equivalents 0.1145
_diffrn_reflns_av_unetI/netI 0.0732
_diffrn_reflns_Laue_measured_fraction_full 0.999
_diffrn_reflns_Laue_measured_fraction_max 0.999
_diffrn_reflns_limit_h_max 12
_diffrn_reflns_limit_h_min -12
_diffrn_reflns_limit_k_max 17
_diffrn_reflns_limit_k_min -17
_diffrn_reflns_limit_l_max 25
_diffrn_reflns_limit_l_min -25
_diffrn_reflns_number 97584
_diffrn_reflns_point_group_measured_fraction_full 0.999
_diffrn_reflns_point_group_measured_fraction_max 0.999
_diffrn_reflns_theta_full 26.000
_diffrn_reflns_theta_max 26.022
_diffrn_reflns_theta_min 1.992
_diffrn_source 'rotating-anode (Nonius FR-591)'
_exptl_absorpt_coefficient_mu 2.048
_exptl_absorpt_correction_T_max 0.7461
_exptl_absorpt_correction_T_min 0.6111
_exptl_absorpt_correction_type multi-scan
_exptl_absorpt_process_details 'SadAbs 2016/2 (Bruker AXS)'
_exptl_crystal_colour colourless
_exptl_crystal_density_diffrn 1.313
_exptl_crystal_description block
_exptl_crystal_F_000 1190
_exptl_crystal_size_max 0.206
_exptl_crystal_size_mid 0.171
_exptl_crystal_size_min 0.041
_refine_diff_density_max 0.964
_refine_diff_density_min -3.173
_refine_diff_density_rms 0.114
_refine_ls_extinction_method none
_refine_ls_goodness_of_fit_ref 1.074
_refine_ls_hydrogen_treatment constr
_refine_ls_matrix_type full
_refine_ls_number_parameters 711
_refine_ls_number_reflns 11366
_refine_ls_number_restraints 242
_refine_ls_restrained_S_all 1.064
_refine_ls_R_factor_all 0.0530
_refine_ls_R_factor_gt 0.0388
_refine_ls_shift/su_max 0.002
_refine_ls_shift/su_mean 0.000
_refine_ls_structure_factor_coef Fsqd
_refine_ls_weighting_details 'w=1/[\s^2^(Fo^2^)+(0.0310P)^2^+1.0310P] where P=(Fo^2^+2Fc^2^)/3'
_refine_ls_weighting_scheme calc
_refine_ls_wR_factor_gt 0.0770
_refine_ls_wR_factor_ref 0.0797
_reflns_Friedel_coverage 0.000
_reflns_number_gt 9603
_reflns_number_total 11366
_reflns_threshold_expression 'I > 2\s(I)'
_cod_data_source_file ja7b12394_si_005.cif
_cod_data_source_block test_a
_cod_database_code 4126988
_shelx_space_group_comment
;
The symmetry employed for this shelxl refinement is uniquely defined
by the following loop, which should always be used as a source of
symmetry information in preference to the above space-group names.
They are only intended as comments.
;
_shelx_estimated_absorpt_t_min 0.678
_shelx_estimated_absorpt_t_max 0.921
_shelxl_version_number 2014/6

loop_
_space_group_symop_operation_xyz
'x, y, z'
'-x, -y, -z'

loop_
_atom_site_label
_atom_site_type_symbol
_atom_site_fract_x
_atom_site_fract_y
_atom_site_fract_z
_atom_site_U_iso_or_equiv
_atom_site_adp_type
_atom_site_occupancy
_atom_site_site_symmetry_order
_atom_site_calc_flag
_atom_site_refinement_flags_posn
_atom_site_refinement_flags_adp
_atom_site_refinement_flags_occupancy
_atom_site_disorder_assembly
_atom_site_disorder_group
W1 W 0.47067(2) 0.52039(2) 0.68131(2) 0.01078(6) Uani 1 1 d . . . . .
Li1 Li 0.4269(7) 0.7005(6) 0.4485(4) 0.0208(17) Uani 1 1 d . . . . .
O1 O 0.2591(3) 0.4004(2) 0.67537(16) 0.0246(7) Uani 1 1 d . . . . .
N1 N 0.7390(3) 0.3183(2) 0.86156(17) 0.0115(7) Uani 1 1 d . . . . .
C1 C 0.6136(4) 0.3598(3) 0.8413(2) 0.0140(9) Uani 1 1 d . . . . .
B1 B 0.5591(4) 0.4677(4) 0.7988(2) 0.0129(10) Uani 1 1 d . . . . .
O2 O 0.3672(3) 0.6617(2) 0.54030(16) 0.0211(7) Uani 1 1 d . . . . .
N2 N 0.2751(3) 0.8464(2) 0.66272(17) 0.0157(8) Uani 1 1 d . . . . .
C2 C 0.5295(4) 0.2844(3) 0.8737(2) 0.0164(10) Uani 1 1 d . . . . .
B2 B 0.4514(4) 0.6838(4) 0.7133(3) 0.0143(10) Uani 1 1 d . . . . .
O3 O 0.6323(3) 0.3763(2) 0.60526(15) 0.0159(6) Uani 1 1 d . U . . .
C3 C 0.4570(4) 0.3134(3) 0.9339(2) 0.0199(10) Uani 1 1 d . . . . .
H3A H 0.3995 0.3794 0.9177 0.030 Uiso 1 1 calc R U . . .
H3B H 0.5208 0.3146 0.9678 0.030 Uiso 1 1 calc R U . . .
H3C H 0.4046 0.2647 0.9547 0.030 Uiso 1 1 calc R U . . .
C4 C 0.4328(4) 0.2725(3) 0.8244(2) 0.0196(10) Uani 1 1 d . . . . .
H4A H 0.3585 0.3297 0.8151 0.029 Uiso 1 1 calc R U . . .
H4B H 0.4016 0.2115 0.8443 0.029 Uiso 1 1 calc R U . . .
H4C H 0.4757 0.2687 0.7819 0.029 Uiso 1 1 calc R U . . .
C5 C 0.6326(4) 0.1866(3) 0.8987(2) 0.0182(10) Uani 1 1 d . . . . .
H5A H 0.6079 0.1465 0.9428 0.022 Uiso 1 1 calc R U . . .
H5B H 0.6382 0.1474 0.8654 0.022 Uiso 1 1 calc R U . . .
O1_101 O 0.6138(6) 0.6760(8) 0.4527(6) 0.0229(6) Uani 0.838(9) 1 d D U P A 1
C2_101 C 0.7070(7) 0.7384(6) 0.4310(4) 0.0232(7) Uani 0.838(9) 1 d D U P A 1
H2A_101 H 0.6743 0.8044 0.4388 0.028 Uiso 0.838(9) 1 calc R U P A 1
H2B_101 H 0.7235 0.7476 0.3821 0.028 Uiso 0.838(9) 1 calc R U P A 1
C3_101 C 0.8297(5) 0.6844(4) 0.4735(3) 0.0236(7) Uani 0.838(9) 1 d D U P A 1
H3A_101 H 0.8282 0.7007 0.5175 0.028 Uiso 0.838(9) 1 calc R U P A 1
H3B_101 H 0.9085 0.7005 0.4493 0.028 Uiso 0.838(9) 1 calc R U P A 1
C4_101 C 0.8259(5) 0.5764(4) 0.4838(3) 0.0237(7) Uani 0.838(9) 1 d D U P A 1
H4A_101 H 0.8610 0.5530 0.4444 0.028 Uiso 0.838(9) 1 calc R U P A 1
H4B_101 H 0.8761 0.5335 0.5256 0.028 Uiso 0.838(9) 1 calc R U P A 1
C5_101 C 0.6817(6) 0.5780(6) 0.4899(4) 0.0234(7) Uani 0.838(9) 1 d D U P A 1
H5A_101 H 0.6584 0.5275 0.4706 0.028 Uiso 0.838(9) 1 calc R U P A 1
H5B_101 H 0.6582 0.5637 0.5382 0.028 Uiso 0.838(9) 1 calc R U P A 1
O1_102 O 0.615(3) 0.676(4) 0.449(3) 0.0232(7) Uani 0.162(9) 1 d D U P A 2
C2_102 C 0.711(3) 0.734(3) 0.4221(19) 0.0233(7) Uani 0.162(9) 1 d D U P A 2
H2A_102 H 0.6917 0.7968 0.4355 0.028 Uiso 0.162(9) 1 calc R U P A 2
H2B_102 H 0.7103 0.7503 0.3719 0.028 Uiso 0.162(9) 1 calc R U P A 2
C3_102 C 0.841(2) 0.671(2) 0.4524(14) 0.0235(7) Uani 0.162(9) 1 d D U P A 2
H3A_102 H 0.8972 0.7121 0.4637 0.028 Uiso 0.162(9) 1 calc R U P A 2
H3B_102 H 0.8869 0.6356 0.4204 0.028 Uiso 0.162(9) 1 calc R U P A 2
C4_102 C 0.809(2) 0.598(2) 0.5160(13) 0.0235(7) Uani 0.162(9) 1 d D U P A 2
H4A_102 H 0.8740 0.5341 0.5262 0.028 Uiso 0.162(9) 1 calc R U P A 2
H4B_102 H 0.8049 0.6251 0.5557 0.028 Uiso 0.162(9) 1 calc R U P A 2
C5_102 C 0.677(3) 0.585(3) 0.498(2) 0.0234(7) Uani 0.162(9) 1 d D U P A 2
H5A_102 H 0.6861 0.5282 0.4783 0.028 Uiso 0.162(9) 1 calc R U P A 2
H5B_102 H 0.6237 0.5728 0.5386 0.028 Uiso 0.162(9) 1 calc R U P A 2
O5 O 0.3511(3) 0.8339(2) 0.39274(15) 0.0238(7) Uani 1 1 d . . . . .
C6 C 0.7637(4) 0.2125(3) 0.9067(2) 0.0176(10) Uani 1 1 d . . . . .
C7 C 0.7956(4) 0.2090(3) 0.9797(2) 0.0247(11) Uani 1 1 d . . . . .
H7A H 0.8728 0.2369 0.9808 0.037 Uiso 1 1 calc R U . . .
H7B H 0.8133 0.1400 1.0079 0.037 Uiso 1 1 calc R U . . .
H7C H 0.7211 0.2480 0.9972 0.037 Uiso 1 1 calc R U . . .
C8 C 0.8752(4) 0.1429(3) 0.8836(2) 0.0206(10) Uani 1 1 d . . . . .
H8A H 0.8574 0.1447 0.8364 0.031 Uiso 1 1 calc R U . . .
H8B H 0.8827 0.0750 0.9128 0.031 Uiso 1 1 calc R U . . .
H8C H 0.9572 0.1641 0.8867 0.031 Uiso 1 1 calc R U . . .
C9 C 0.8401(4) 0.3754(3) 0.8534(2) 0.0139(9) Uani 1 1 d . . . . .
C10 C 0.9338(4) 0.3697(3) 0.8029(2) 0.0151(9) Uani 1 1 d . . . . .
C11 C 0.9285(4) 0.3177(3) 0.7486(2) 0.0183(10) Uani 1 1 d . . . . .
H11 H 0.8519 0.2852 0.7564 0.022 Uiso 1 1 calc R U . . .
C12 C 0.9121(4) 0.3912(3) 0.6771(2) 0.0235(11) Uani 1 1 d . . . . .
H12A H 0.9072 0.3554 0.6432 0.035 Uiso 1 1 calc R U . . .
H12B H 0.9871 0.4230 0.6686 0.035 Uiso 1 1 calc R U . . .
H12C H 0.8315 0.4420 0.6741 0.035 Uiso 1 1 calc R U . . .
C13 C 1.0534(4) 0.2375(3) 0.7496(2) 0.0254(11) Uani 1 1 d . . . . .
H13A H 1.0450 0.2049 0.7141 0.038 Uiso 1 1 calc R U . . .
H13B H 1.0654 0.1880 0.7941 0.038 Uiso 1 1 calc R U . . .
H13C H 1.1291 0.2685 0.7412 0.038 Uiso 1 1 calc R U . . .
C14 C 1.0313(4) 0.4234(3) 0.8000(2) 0.0189(10) Uani 1 1 d . . . . .
H14 H 1.0965 0.4197 0.7673 0.023 Uiso 1 1 calc R U . . .
C16 C 1.0360(4) 0.4812(3) 0.8428(2) 0.0207(10) Uani 1 1 d . . . . .
H16 H 1.1048 0.5156 0.8403 0.025 Uiso 1 1 calc R U . . .
C15 C 0.9404(4) 0.4892(3) 0.8894(2) 0.0213(10) Uani 1 1 d . . . . .
H15 H 0.9425 0.5314 0.9177 0.026 Uiso 1 1 calc R U . . .
C17 C 0.8410(4) 0.4374(3) 0.8960(2) 0.0180(10) Uani 1 1 d . . . . .
C18 C 0.7340(4) 0.4562(3) 0.9458(2) 0.0197(10) Uani 1 1 d . . . . .
H18 H 0.6735 0.4107 0.9467 0.024 Uiso 1 1 calc R U . . .
C19 C 0.6543(4) 0.5636(3) 0.9223(2) 0.0258(11) Uani 1 1 d . . . . .
H19A H 0.7102 0.6094 0.9246 0.039 Uiso 1 1 calc R U . . .
H19B H 0.5803 0.5721 0.9519 0.039 Uiso 1 1 calc R U . . .
H19C H 0.6215 0.5779 0.8754 0.039 Uiso 1 1 calc R U . . .
C20 C 0.7885(4) 0.4360(4) 1.0181(2) 0.0284(12) Uani 1 1 d . . . . .
H20A H 0.8437 0.3689 1.0325 0.043 Uiso 1 1 calc R U . . .
H20B H 0.7160 0.4415 1.0489 0.043 Uiso 1 1 calc R U . . .
H20C H 0.8407 0.4846 1.0193 0.043 Uiso 1 1 calc R U . . .
C21 C 0.4043(4) 0.7919(3) 0.6718(2) 0.0140(9) Uani 1 1 d . . . . .
C22 C 0.4919(4) 0.8605(3) 0.6344(2) 0.0203(10) Uani 1 1 d . . . . .
C23 C 0.6016(4) 0.8649(3) 0.6806(3) 0.0287(12) Uani 1 1 d . . . . .
H23A H 0.6626 0.8001 0.6941 0.043 Uiso 1 1 calc R U . . .
H23B H 0.5641 0.8819 0.7212 0.043 Uiso 1 1 calc R U . . .
H23C H 0.6483 0.9156 0.6562 0.043 Uiso 1 1 calc R U . . .
C24 C 0.5547(4) 0.8303(3) 0.5723(2) 0.0238(11) Uani 1 1 d . . . . .
H24A H 0.4859 0.8357 0.5390 0.036 Uiso 1 1 calc R U . . .
H24B H 0.6050 0.7616 0.5869 0.036 Uiso 1 1 calc R U . . .
H24C H 0.6130 0.8745 0.5516 0.036 Uiso 1 1 calc R U . . .
C25 C 0.3976(4) 0.9630(3) 0.6122(2) 0.0226(11) Uani 1 1 d . . . . .
H25A H 0.4032 1.0011 0.6453 0.027 Uiso 1 1 calc R U . . .
H25B H 0.4199 1.0014 0.5670 0.027 Uiso 1 1 calc R U . . .
C26 C 0.2610(4) 0.9441(3) 0.6095(2) 0.0187(10) Uani 1 1 d . . . . .
C27 C 0.1560(4) 1.0237(3) 0.6269(2) 0.0247(11) Uani 1 1 d . . . . .
H27A H 0.1532 1.0876 0.5930 0.037 Uiso 1 1 calc R U . . .
H27B H 0.1763 1.0292 0.6720 0.037 Uiso 1 1 calc R U . . .
H27C H 0.0709 1.0058 0.6270 0.037 Uiso 1 1 calc R U . . .
C28 C 0.2268(4) 0.9357(3) 0.5398(2) 0.0237(11) Uani 1 1 d . . . . .
H28A H 0.2523 0.9894 0.5044 0.035 Uiso 1 1 calc R U . . .
H28B H 0.1324 0.9409 0.5355 0.035 Uiso 1 1 calc R U . . .
H28C H 0.2738 0.8714 0.5345 0.035 Uiso 1 1 calc R U . . .
C29 C 0.1761(4) 0.8225(3) 0.7099(2) 0.0184(10) Uani 1 1 d . . . . .
C30 C 0.0760(4) 0.7816(3) 0.6924(2) 0.0257(11) Uani 1 1 d . . . . .
C31 C 0.0660(4) 0.7603(3) 0.6253(2) 0.0229(11) Uani 1 1 d . . . . .
H31 H 0.1470 0.7719 0.6005 0.027 Uiso 1 1 calc R U . . .
C32 C -0.0513(4) 0.8308(4) 0.5817(3) 0.0343(13) Uani 1 1 d . . . . .
H32A H -0.0450 0.8248 0.5352 0.051 Uiso 1 1 calc R U . . .
H32B H -0.0514 0.8993 0.5813 0.051 Uiso 1 1 calc R U . . .
H32C H -0.1324 0.8135 0.6009 0.051 Uiso 1 1 calc R U . . .
C33 C 0.0583(4) 0.6519(4) 0.6330(3) 0.0364(14) Uani 1 1 d . . . . .
H33A H 0.0596 0.6401 0.5881 0.055 Uiso 1 1 calc R U . . .
H33B H -0.0230 0.6394 0.6548 0.055 Uiso 1 1 calc R U . . .
H33C H 0.1332 0.6071 0.6611 0.055 Uiso 1 1 calc R U . . .
C34 C -0.0175(4) 0.7578(4) 0.7401(3) 0.0357(14) Uani 1 1 d . . . . .
H34 H -0.0863 0.7305 0.7290 0.043 Uiso 1 1 calc R U . . .
C35 C -0.0111(5) 0.7736(5) 0.8028(3) 0.0497(17) Uani 1 1 d . . . . .
H35 H -0.0762 0.7579 0.8345 0.060 Uiso 1 1 calc R U . . .
C36 C 0.0887(5) 0.8118(4) 0.8204(3) 0.0403(14) Uani 1 1 d . . . . .
H36 H 0.0925 0.8205 0.8645 0.048 Uiso 1 1 calc R U . . .
C37 C 0.1838(4) 0.8379(4) 0.7748(2) 0.0271(12) Uani 1 1 d . . . . .
C38 C 0.2919(5) 0.8796(4) 0.7966(3) 0.0312(12) Uani 1 1 d . . . . .
H38 H 0.3422 0.9031 0.7555 0.037 Uiso 1 1 calc R U . . .
C39 C 0.2373(6) 0.9683(4) 0.8236(3) 0.0539(17) Uani 1 1 d . . . . .
H39A H 0.3089 0.9984 0.8317 0.081 Uiso 1 1 calc R U . . .
H39B H 0.1940 0.9463 0.8663 0.081 Uiso 1 1 calc R U . . .
H39C H 0.1739 1.0174 0.7902 0.081 Uiso 1 1 calc R U . . .
C40 C 0.3867(5) 0.7984(4) 0.8486(3) 0.0371(13) Uani 1 1 d . . . . .
H40A H 0.4311 0.7476 0.8271 0.056 Uiso 1 1 calc R U . . .
H40B H 0.3381 0.7679 0.8871 0.056 Uiso 1 1 calc R U . . .
H40C H 0.4518 0.8277 0.8647 0.056 Uiso 1 1 calc R U . . .
C41 C 0.4156(4) 0.5178(3) 0.7944(2) 0.0134(9) Uani 1 1 d . . . . .
H41 H 0.3523 0.4767 0.8166 0.016 Uiso 1 1 calc R U . . .
C42 C 0.3653(4) 0.6153(3) 0.7561(2) 0.0124(9) Uani 1 1 d . . . . .
H42 H 0.2681 0.6393 0.7514 0.015 Uiso 1 1 calc R U . . .
C43 C 0.5931(4) 0.6285(3) 0.7130(2) 0.0146(9) Uani 1 1 d . . . . .
H43 H 0.6506 0.6608 0.6784 0.017 Uiso 1 1 calc R U . . .
C44 C 0.6436(4) 0.5319(3) 0.7522(2) 0.0127(9) Uani 1 1 d . . . . .
H44 H 0.7355 0.4998 0.7450 0.015 Uiso 1 1 calc R U . . .
C45 C 0.3373(4) 0.4468(3) 0.6769(2) 0.0177(10) Uani 1 1 d . . . . .
C46 C 0.4082(4) 0.6079(3) 0.5944(2) 0.0166(10) Uani 1 1 d . . . . .
C47 C 0.5742(4) 0.4319(3) 0.6358(2) 0.0175(10) Uani 1 1 d . . . . .
C52 C 0.2105(4) 0.8614(4) 0.3807(3) 0.0359(13) Uani 1 1 d . . . . .
H52A H 0.1686 0.8974 0.4131 0.043 Uiso 1 1 calc R U . . .
H52B H 0.1743 0.8014 0.3861 0.043 Uiso 1 1 calc R U . . .
C53 C 0.1867(5) 0.9268(4) 0.3093(3) 0.0412(14) Uani 1 1 d . . . . .
H53A H 0.1816 0.9972 0.3074 0.049 Uiso 1 1 calc R U . . .
H53B H 0.1051 0.9210 0.2888 0.049 Uiso 1 1 calc R U . . .
C54 C 0.3044(5) 0.8868(5) 0.2743(3) 0.0474(16) Uani 1 1 d . . . . .
H54A H 0.3235 0.9388 0.2345 0.057 Uiso 1 1 calc R U . . .
H54B H 0.2914 0.8297 0.2590 0.057 Uiso 1 1 calc R U . . .
C55 C 0.4135(5) 0.8549(4) 0.3283(2) 0.0287(12) Uani 1 1 d . . . . .
H55A H 0.4762 0.7949 0.3236 0.034 Uiso 1 1 calc R U . . .
H55B H 0.4613 0.9086 0.3243 0.034 Uiso 1 1 calc R U . . .
C56 C 0.6619(5) -0.0847(4) 0.9453(3) 0.0340(13) Uani 1 1 d . . . . .
H56 H 0.5966 -0.0378 0.9147 0.041 Uiso 1 1 calc R U . . .
C57 C 0.7331(5) -0.1651(4) 0.9267(3) 0.0322(12) Uani 1 1 d . . . . .
H57 H 0.7183 -0.1732 0.8832 0.039 Uiso 1 1 calc R U . . .
C58 C 0.8264(4) -0.2341(4) 0.9719(3) 0.0297(12) Uani 1 1 d . . . . .
H58 H 0.8760 -0.2897 0.9592 0.036 Uiso 1 1 calc R U . . .
C59 C 0.8478(4) -0.2228(4) 1.0344(3) 0.0277(12) Uani 1 1 d . . . . .
H59 H 0.9102 -0.2714 1.0658 0.033 Uiso 1 1 calc R U . . .
C60 C 0.7782(4) -0.1401(3) 1.0520(3) 0.0259(11) Uani 1 1 d . . . . .
H60 H 0.7951 -0.1305 1.0948 0.031 Uiso 1 1 calc R U . . .
C61 C 0.6843(5) -0.0718(3) 1.0072(3) 0.0283(12) Uani 1 1 d . . . . .
H61 H 0.6352 -0.0157 1.0194 0.034 Uiso 1 1 calc R U . . .

loop_
_atom_site_aniso_label
_atom_site_aniso_U_11
_atom_site_aniso_U_22
_atom_site_aniso_U_33
_atom_site_aniso_U_23
_atom_site_aniso_U_13
_atom_site_aniso_U_12
W1 0.01152(9) 0.01188(9) 0.01055(9) -0.00588(6) 0.00153(6) -0.00249(6)
Li1 0.017(4) 0.022(4) 0.025(5) -0.009(4) 0.002(3) -0.005(3)
O1 0.0251(17) 0.032(2) 0.0240(19) -0.0124(16) 0.0032(14) -0.0171(15)
N1 0.0123(17) 0.0096(18) 0.014(2) -0.0061(15) 0.0018(14) -0.0015(14)
C1 0.014(2) 0.019(2) 0.011(2) -0.0086(19) 0.0010(17) -0.0018(18)
B1 0.015(2) 0.012(3) 0.013(3) -0.007(2) 0.0004(19) -0.002(2)
O2 0.0216(16) 0.0226(18) 0.0177(19) -0.0049(15) -0.0016(14) -0.0026(14)
N2 0.0180(19) 0.0123(19) 0.015(2) -0.0023(16) 0.0003(15) -0.0002(15)
C2 0.017(2) 0.014(2) 0.019(3) -0.0049(19) 0.0036(18) -0.0054(18)
B2 0.014(2) 0.017(3) 0.016(3) -0.009(2) -0.003(2) -0.004(2)
O3 0.0165(10) 0.0168(10) 0.0168(10) -0.0096(8) 0.0014(8) -0.0020(8)
C3 0.024(2) 0.019(3) 0.017(3) -0.001(2) 0.0032(19) -0.009(2)
C4 0.023(2) 0.018(2) 0.020(3) -0.004(2) 0.0040(19) -0.0085(19)
C5 0.020(2) 0.010(2) 0.023(3) -0.002(2) -0.0002(19) -0.0046(18)
O1_101 0.0227(7) 0.0228(7) 0.0234(8) -0.0064(5) 0.0012(5) -0.0053(5)
C2_101 0.0231(7) 0.0231(8) 0.0236(8) -0.0066(5) 0.0012(5) -0.0053(5)
C3_101 0.0234(8) 0.0238(8) 0.0237(8) -0.0067(5) 0.0011(5) -0.0051(5)
C4_101 0.0235(8) 0.0238(8) 0.0236(8) -0.0066(5) 0.0011(5) -0.0046(5)
C5_101 0.0233(7) 0.0233(8) 0.0235(8) -0.0064(5) 0.0013(5) -0.0048(5)
O1_102 0.0230(8) 0.0231(8) 0.0234(8) -0.0064(5) 0.0012(5) -0.0052(5)
C2_102 0.0231(8) 0.0232(8) 0.0235(8) -0.0065(5) 0.0011(5) -0.0052(5)
C3_102 0.0233(8) 0.0235(8) 0.0236(8) -0.0066(5) 0.0011(5) -0.0050(5)
C4_102 0.0234(8) 0.0236(8) 0.0236(8) -0.0066(5) 0.0011(5) -0.0049(5)
C5_102 0.0232(8) 0.0233(8) 0.0235(8) -0.0064(5) 0.0011(5) -0.0050(5)
O5 0.0288(18) 0.0224(18) 0.0200(19) -0.0091(15) -0.0016(14) -0.0009(14)
C6 0.018(2) 0.013(2) 0.018(3) -0.0016(19) -0.0008(18) -0.0002(18)
C7 0.025(3) 0.019(3) 0.024(3) 0.001(2) 0.001(2) -0.001(2)
C8 0.024(2) 0.018(2) 0.020(3) -0.008(2) 0.002(2) -0.003(2)
C9 0.012(2) 0.012(2) 0.015(2) -0.0008(18) -0.0033(17) 0.0012(17)
C10 0.013(2) 0.012(2) 0.017(2) 0.0002(19) -0.0024(17) 0.0009(17)
C11 0.016(2) 0.015(2) 0.024(3) -0.006(2) 0.0052(19) -0.0034(18)
C12 0.018(2) 0.033(3) 0.020(3) -0.009(2) 0.0043(19) -0.006(2)
C13 0.025(3) 0.021(3) 0.029(3) -0.009(2) 0.007(2) 0.000(2)
C14 0.012(2) 0.017(2) 0.026(3) -0.005(2) 0.0001(19) -0.0027(18)
C16 0.015(2) 0.020(2) 0.028(3) -0.006(2) -0.007(2) -0.0066(19)
C15 0.019(2) 0.019(2) 0.028(3) -0.010(2) -0.005(2) -0.0025(19)
C17 0.015(2) 0.015(2) 0.023(3) -0.007(2) -0.0014(18) 0.0009(18)
C18 0.020(2) 0.025(3) 0.020(3) -0.016(2) 0.0016(19) -0.0031(19)
C19 0.024(2) 0.025(3) 0.030(3) -0.017(2) -0.005(2) 0.002(2)
C20 0.027(3) 0.035(3) 0.028(3) -0.016(2) 0.001(2) -0.008(2)
C21 0.016(2) 0.015(2) 0.014(2) -0.0094(19) 0.0013(17) -0.0028(18)
C22 0.018(2) 0.014(2) 0.028(3) -0.005(2) -0.0033(19) -0.0024(18)
C23 0.027(3) 0.015(3) 0.043(3) -0.007(2) -0.004(2) -0.003(2)
C24 0.021(2) 0.021(3) 0.026(3) -0.001(2) 0.005(2) -0.003(2)
C25 0.023(2) 0.013(2) 0.030(3) -0.005(2) -0.001(2) -0.0026(19)
C26 0.022(2) 0.012(2) 0.019(3) -0.002(2) -0.0009(19) -0.0006(18)
C27 0.024(2) 0.018(3) 0.027(3) -0.002(2) 0.001(2) -0.001(2)
C28 0.026(3) 0.022(3) 0.022(3) -0.004(2) 0.002(2) -0.005(2)
C29 0.017(2) 0.014(2) 0.018(3) -0.001(2) 0.0038(18) 0.0076(18)
C30 0.015(2) 0.024(3) 0.027(3) 0.002(2) 0.003(2) 0.006(2)
C31 0.016(2) 0.019(3) 0.031(3) -0.003(2) -0.003(2) -0.0037(19)
C32 0.021(3) 0.035(3) 0.045(4) -0.010(3) -0.007(2) -0.002(2)
C33 0.021(3) 0.024(3) 0.057(4) 0.000(3) -0.010(2) -0.005(2)
C34 0.017(2) 0.040(3) 0.037(3) 0.005(3) 0.005(2) 0.000(2)
C35 0.027(3) 0.062(4) 0.039(4) 0.005(3) 0.014(3) 0.011(3)
C36 0.038(3) 0.049(4) 0.023(3) -0.009(3) 0.009(2) 0.012(3)
C37 0.027(3) 0.026(3) 0.020(3) -0.006(2) 0.003(2) 0.013(2)
C38 0.047(3) 0.027(3) 0.020(3) -0.016(2) -0.004(2) 0.004(2)
C39 0.085(5) 0.034(3) 0.038(4) -0.025(3) -0.013(3) 0.019(3)
C40 0.047(3) 0.034(3) 0.026(3) -0.014(3) -0.009(2) 0.008(3)
C41 0.017(2) 0.015(2) 0.011(2) -0.0080(18) 0.0012(17) -0.0033(18)
C42 0.008(2) 0.019(2) 0.012(2) -0.0113(19) 0.0015(17) 0.0029(17)
C43 0.019(2) 0.015(2) 0.014(2) -0.0077(19) 0.0031(18) -0.0071(18)
C44 0.015(2) 0.015(2) 0.011(2) -0.0088(18) -0.0001(17) -0.0015(17)
C45 0.025(2) 0.019(2) 0.009(2) -0.0046(19) 0.0002(18) -0.003(2)
C46 0.013(2) 0.017(2) 0.025(3) -0.014(2) 0.0064(19) -0.0037(18)
C47 0.022(2) 0.023(3) 0.010(2) -0.003(2) -0.0007(18) -0.012(2)
C52 0.025(3) 0.043(3) 0.033(3) -0.009(3) 0.000(2) 0.006(2)
C53 0.037(3) 0.052(4) 0.032(3) -0.011(3) -0.010(3) -0.004(3)
C54 0.035(3) 0.075(5) 0.030(3) -0.009(3) 0.002(3) -0.016(3)
C55 0.032(3) 0.027(3) 0.028(3) -0.008(2) 0.002(2) -0.008(2)
C56 0.034(3) 0.021(3) 0.036(3) 0.005(2) 0.000(2) -0.001(2)
C57 0.030(3) 0.038(3) 0.028(3) -0.011(3) 0.000(2) -0.003(2)
C58 0.025(3) 0.031(3) 0.035(3) -0.013(3) 0.006(2) -0.004(2)
C59 0.019(2) 0.028(3) 0.034(3) -0.007(2) -0.002(2) -0.004(2)
C60 0.022(2) 0.028(3) 0.033(3) -0.013(2) 0.001(2) -0.010(2)
C61 0.035(3) 0.016(3) 0.032(3) -0.005(2) 0.005(2) -0.005(2)

loop_
_atom_type_symbol
_atom_type_description
_atom_type_scat_dispersion_real
_atom_type_scat_dispersion_imag
_atom_type_scat_source
C C 0.0033 0.0016 'International Tables Vol C Tables 4.2.6.8 and 6.1.1.4'
H H 0.0000 0.0000 'International Tables Vol C Tables 4.2.6.8 and 6.1.1.4'
Li Li -0.0003 0.0001 'International Tables Vol C Tables 4.2.6.8 and 6.1.1.4'
B B 0.0013 0.0007 'International Tables Vol C Tables 4.2.6.8 and 6.1.1.4'
N N 0.0061 0.0033 'International Tables Vol C Tables 4.2.6.8 and 6.1.1.4'
O O 0.0106 0.0060 'International Tables Vol C Tables 4.2.6.8 and 6.1.1.4'
W W -0.8490 6.8722 'International Tables Vol C Tables 4.2.6.8 and 6.1.1.4'

loop_
_geom_angle_atom_site_label_1
_geom_angle_atom_site_label_2
_geom_angle_atom_site_label_3
_geom_angle
_geom_angle_site_symmetry_3
C46 W1 C47 88.48(17) .
C46 W1 C45 88.96(17) .
C47 W1 C45 84.20(17) .
C46 W1 C41 133.97(15) .
C47 W1 C41 137.06(16) .
C45 W1 C41 89.62(16) .
C46 W1 C44 127.11(15) .
C47 W1 C44 97.58(15) .
C45 W1 C44 143.85(16) .
C41 W1 C44 64.56(13) .
C46 W1 C42 101.27(15) .
C47 W1 C42 169.80(16) .
C45 W1 C42 98.83(16) .
C41 W1 C42 33.89(13) .
C44 W1 C42 74.21(13) .
C46 W1 C43 96.41(16) .
C47 W1 C43 112.83(15) .
C45 W1 C43 162.18(15) .
C41 W1 C43 74.41(14) .
C44 W1 C43 33.41(13) .
C42 W1 C43 63.49(13) .
C46 W1 B1 158.41(16) .
C47 W1 B1 106.23(17) .
C45 W1 B1 107.84(17) .
C41 W1 B1 36.55(14) .
C44 W1 B1 36.88(14) .
C42 W1 B1 63.57(14) .
C43 W1 B1 63.58(15) .
C46 W1 B2 82.97(17) .
C47 W1 B2 144.65(16) .
C45 W1 B2 129.62(16) .
C41 W1 B2 63.35(15) .
C44 W1 B2 62.40(14) .
C42 W1 B2 36.17(14) .
C43 W1 B2 35.39(14) .
B1 W1 B2 75.89(16) .
O1_101 Li1 O2 108.3(5) .
O1_102 Li1 O2 110.7(16) .
O1_101 Li1 O5 111.4(4) .
O1_102 Li1 O5 110.5(13) .
O2 Li1 O5 117.3(4) .
O1_101 Li1 O3 110.6(6) 2_666
O1_102 Li1 O3 109(2) 2_666
O2 Li1 O3 109.5(4) 2_666
O5 Li1 O3 99.5(4) 2_666
C1 N1 C9 122.7(3) .
C1 N1 C6 115.3(3) .
C9 N1 C6 120.7(3) .
N1 C1 C2 108.4(3) .
N1 C1 B1 126.6(4) .
C2 C1 B1 124.8(3) .
C41 B1 C44 113.4(4) .
C41 B1 C1 123.3(4) .
C44 B1 C1 123.2(4) .
C41 B1 W1 68.6(2) .
C44 B1 W1 70.0(2) .
C1 B1 W1 126.3(3) .
C46 O2 Li1 138.6(4) .
C21 N2 C29 122.7(3) .
C21 N2 C26 112.3(3) .
C29 N2 C26 123.4(3) .
C4 C2 C1 114.1(4) .
C4 C2 C5 109.4(4) .
C1 C2 C5 102.6(3) .
C4 C2 C3 109.9(3) .
C1 C2 C3 109.9(3) .
C5 C2 C3 110.8(4) .
C43 B2 C21 121.7(4) .
C43 B2 C42 111.9(4) .
C21 B2 C42 126.4(4) .
C43 B2 W1 67.4(2) .
C21 B2 W1 131.3(3) .
C42 B2 W1 66.6(2) .
C47 O3 Li1 132.2(3) 2_666
C2 C3 H3A 109.5 .
C2 C3 H3B 109.5 .
H3A C3 H3B 109.5 .
C2 C3 H3C 109.5 .
H3A C3 H3C 109.5 .
H3B C3 H3C 109.5 .
C2 C4 H4A 109.5 .
C2 C4 H4B 109.5 .
H4A C4 H4B 109.5 .
C2 C4 H4C 109.5 .
H4A C4 H4C 109.5 .
H4B C4 H4C 109.5 .
C6 C5 C2 108.1(3) .
C6 C5 H5A 110.1 .
C2 C5 H5A 110.1 .
C6 C5 H5B 110.1 .
C2 C5 H5B 110.1 .
H5A C5 H5B 108.4 .
C5_101 O1_101 C2_101 109.5(4) .
C5_101 O1_101 Li1 116.6(6) .
C2_101 O1_101 Li1 133.7(6) .
O1_101 C2_101 C3_101 105.3(5) .
O1_101 C2_101 H2A_101 110.7 .
C3_101 C2_101 H2A_101 110.7 .
O1_101 C2_101 H2B_101 110.7 .
C3_101 C2_101 H2B_101 110.7 .
H2A_101 C2_101 H2B_101 108.8 .
C2_101 C3_101 C4_101 102.7(5) .
C2_101 C3_101 H3A_101 111.2 .
C4_101 C3_101 H3A_101 111.2 .
C2_101 C3_101 H3B_101 111.2 .
C4_101 C3_101 H3B_101 111.2 .
H3A_101 C3_101 H3B_101 109.1 .
C5_101 C4_101 C3_101 102.5(5) .
C5_101 C4_101 H4A_101 111.3 .
C3_101 C4_101 H4A_101 111.3 .
C5_101 C4_101 H4B_101 111.3 .
C3_101 C4_101 H4B_101 111.3 .
H4A_101 C4_101 H4B_101 109.2 .
O1_101 C5_101 C4_101 106.6(5) .
O1_101 C5_101 H5A_101 110.4 .
C4_101 C5_101 H5A_101 110.4 .
O1_101 C5_101 H5B_101 110.4 .
C4_101 C5_101 H5B_101 110.4 .
H5A_101 C5_101 H5B_101 108.6 .
C5_102 O1_102 C2_102 109.8(16) .
C5_102 O1_102 Li1 113(2) .
C2_102 O1_102 Li1 136(3) .
O1_102 C2_102 C3_102 106.1(15) .
O1_102 C2_102 H2A_102 110.5 .
C3_102 C2_102 H2A_102 110.5 .
O1_102 C2_102 H2B_102 110.5 .
C3_102 C2_102 H2B_102 110.5 .
H2A_102 C2_102 H2B_102 108.7 .
C2_102 C3_102 C4_102 104.9(14) .
C2_102 C3_102 H3A_102 110.8 .
C4_102 C3_102 H3A_102 110.8 .
C2_102 C3_102 H3B_102 110.8 .
C4_102 C3_102 H3B_102 110.8 .
H3A_102 C3_102 H3B_102 108.8 .
C5_102 C4_102 C3_102 102.7(14) .
C5_102 C4_102 H4A_102 111.2 .
C3_102 C4_102 H4A_102 111.2 .
C5_102 C4_102 H4B_102 111.2 .
C3_102 C4_102 H4B_102 111.2 .
H4A_102 C4_102 H4B_102 109.1 .
O1_102 C5_102 C4_102 106.9(16) .
O1_102 C5_102 H5A_102 110.3 .
C4_102 C5_102 H5A_102 110.3 .
O1_102 C5_102 H5B_102 110.3 .
C4_102 C5_102 H5B_102 110.3 .
H5A_102 C5_102 H5B_102 108.6 .
C55 O5 C52 109.0(3) .
C55 O5 Li1 110.8(3) .
C52 O5 Li1 118.0(3) .
N1 C6 C5 100.7(3) .
N1 C6 C8 113.2(3) .
C5 C6 C8 111.6(4) .
N1 C6 C7 110.5(3) .
C5 C6 C7 112.7(4) .
C8 C6 C7 108.0(4) .
C6 C7 H7A 109.5 .
C6 C7 H7B 109.5 .
H7A C7 H7B 109.5 .
C6 C7 H7C 109.5 .
H7A C7 H7C 109.5 .
H7B C7 H7C 109.5 .
C6 C8 H8A 109.5 .
C6 C8 H8B 109.5 .
H8A C8 H8B 109.5 .
C6 C8 H8C 109.5 .
H8A C8 H8C 109.5 .
H8B C8 H8C 109.5 .
C17 C9 C10 121.2(4) .
C17 C9 N1 118.4(3) .
C10 C9 N1 120.4(4) .
C14 C10 C9 117.1(4) .
C14 C10 C11 118.0(4) .
C9 C10 C11 124.6(4) .
C10 C11 C12 111.5(4) .
C10 C11 C13 112.3(4) .
C12 C11 C13 107.2(3) .
C10 C11 H11 108.6 .
C12 C11 H11 108.6 .
C13 C11 H11 108.6 .
C11 C12 H12A 109.5 .
C11 C12 H12B 109.5 .
H12A C12 H12B 109.5 .
C11 C12 H12C 109.5 .
H12A C12 H12C 109.5 .
H12B C12 H12C 109.5 .
C11 C13 H13A 109.5 .
C11 C13 H13B 109.5 .
H13A C13 H13B 109.5 .
C11 C13 H13C 109.5 .
H13A C13 H13C 109.5 .
H13B C13 H13C 109.5 .
C16 C14 C10 122.2(4) .
C16 C14 H14 118.9 .
C10 C14 H14 118.9 .
C14 C16 C15 119.6(4) .
C14 C16 H16 120.2 .
C15 C16 H16 120.2 .
C16 C15 C17 121.7(4) .
C16 C15 H15 119.2 .
C17 C15 H15 119.2 .
C15 C17 C9 118.1(4) .
C15 C17 C18 118.0(4) .
C9 C17 C18 123.8(4) .
C20 C18 C17 112.7(4) .
C20 C18 C19 109.0(4) .
C17 C18 C19 110.7(4) .
C20 C18 H18 108.1 .
C17 C18 H18 108.1 .
C19 C18 H18 108.1 .
C18 C19 H19A 109.5 .
C18 C19 H19B 109.5 .
H19A C19 H19B 109.5 .
C18 C19 H19C 109.5 .
H19A C19 H19C 109.5 .
H19B C19 H19C 109.5 .
C18 C20 H20A 109.5 .
C18 C20 H20B 109.5 .
H20A C20 H20B 109.5 .
C18 C20 H20C 109.5 .
H20A C20 H20C 109.5 .
H20B C20 H20C 109.5 .
N2 C21 B2 126.5(4) .
N2 C21 C22 108.0(3) .
B2 C21 C22 125.5(3) .
C23 C22 C21 112.4(4) .
C23 C22 C25 109.4(4) .
C21 C22 C25 103.3(3) .
C23 C22 C24 108.0(4) .
C21 C22 C24 112.8(4) .
C25 C22 C24 110.9(4) .
C22 C23 H23A 109.5 .
C22 C23 H23B 109.5 .
H23A C23 H23B 109.5 .
C22 C23 H23C 109.5 .
H23A C23 H23C 109.5 .
H23B C23 H23C 109.5 .
C22 C24 H24A 109.5 .
C22 C24 H24B 109.5 .
H24A C24 H24B 109.5 .
C22 C24 H24C 109.5 .
H24A C24 H24C 109.5 .
H24B C24 H24C 109.5 .
C26 C25 C22 106.8(3) .
C26 C25 H25A 110.4 .
C22 C25 H25A 110.4 .
C26 C25 H25B 110.4 .
C22 C25 H25B 110.4 .
H25A C25 H25B 108.6 .
N2 C26 C25 100.9(3) .
N2 C26 C27 111.3(3) .
C25 C26 C27 113.0(4) .
N2 C26 C28 111.5(4) .
C25 C26 C28 111.3(4) .
C27 C26 C28 108.7(4) .
C26 C27 H27A 109.5 .
C26 C27 H27B 109.5 .
H27A C27 H27B 109.5 .
C26 C27 H27C 109.5 .
H27A C27 H27C 109.5 .
H27B C27 H27C 109.5 .
C26 C28 H28A 109.5 .
C26 C28 H28B 109.5 .
H28A C28 H28B 109.5 .
C26 C28 H28C 109.5 .
H28A C28 H28C 109.5 .
H28B C28 H28C 109.5 .
C30 C29 C37 121.0(4) .
C30 C29 N2 120.2(4) .
C37 C29 N2 118.8(4) .
C34 C30 C29 118.6(5) .
C34 C30 C31 118.2(4) .
C29 C30 C31 123.2(4) .
C30 C31 C32 111.4(4) .
C30 C31 C33 112.5(4) .
C32 C31 C33 109.8(4) .
C30 C31 H31 107.6 .
C32 C31 H31 107.6 .
C33 C31 H31 107.6 .
C31 C32 H32A 109.5 .
C31 C32 H32B 109.5 .
H32A C32 H32B 109.5 .
C31 C32 H32C 109.5 .
H32A C32 H32C 109.5 .
H32B C32 H32C 109.5 .
C31 C33 H33A 109.5 .
C31 C33 H33B 109.5 .
H33A C33 H33B 109.5 .
C31 C33 H33C 109.5 .
H33A C33 H33C 109.5 .
H33B C33 H33C 109.5 .
C35 C34 C30 120.6(5) .
C35 C34 H34 119.7 .
C30 C34 H34 119.7 .
C34 C35 C36 120.7(5) .
C34 C35 H35 119.7 .
C36 C35 H35 119.7 .
C35 C36 C37 121.4(5) .
C35 C36 H36 119.3 .
C37 C36 H36 119.3 .
C36 C37 C29 117.7(5) .
C36 C37 C38 119.4(5) .
C29 C37 C38 122.9(4) .
C37 C38 C39 111.7(4) .
C37 C38 C40 110.6(4) .
C39 C38 C40 111.5(4) .
C37 C38 H38 107.6 .
C39 C38 H38 107.6 .
C40 C38 H38 107.6 .
C38 C39 H39A 109.5 .
C38 C39 H39B 109.5 .
H39A C39 H39B 109.5 .
C38 C39 H39C 109.5 .
H39A C39 H39C 109.5 .
H39B C39 H39C 109.5 .
C38 C40 H40A 109.5 .
C38 C40 H40B 109.5 .
H40A C40 H40B 109.5 .
C38 C40 H40C 109.5 .
H40A C40 H40C 109.5 .
H40B C40 H40C 109.5 .
C42 C41 B1 123.7(4) .
C42 C41 W1 75.1(2) .
B1 C41 W1 74.8(2) .
C42 C41 H41 118.0 .
B1 C41 H41 118.0 .
W1 C41 H41 118.0 .
C41 C42 B2 123.3(4) .
C41 C42 W1 71.1(2) .
B2 C42 W1 77.2(2) .
C41 C42 H42 118.1 .
B2 C42 H42 118.1 .
W1 C42 H42 118.1 .
C44 C43 B2 124.5(4) .
C44 C43 W1 72.4(2) .
B2 C43 W1 77.2(2) .
C44 C43 H43 117.6 .
B2 C43 H43 117.6 .
W1 C43 H43 117.6 .
C43 C44 B1 122.8(4) .
C43 C44 W1 74.2(2) .
B1 C44 W1 73.1(2) .
C43 C44 H44 118.3 .
B1 C44 H44 118.3 .
W1 C44 H44 118.3 .
O1 C45 W1 178.3(4) .
O2 C46 W1 178.7(3) .
O3 C47 W1 176.0(3) .
O5 C52 C53 106.3(4) .
O5 C52 H52A 110.5 .
C53 C52 H52A 110.5 .
O5 C52 H52B 110.5 .
C53 C52 H52B 110.5 .
H52A C52 H52B 108.7 .
C52 C53 C54 102.6(4) .
C52 C53 H53A 111.2 .
C54 C53 H53A 111.2 .
C52 C53 H53B 111.2 .
C54 C53 H53B 111.2 .
H53A C53 H53B 109.2 .
C53 C54 C55 103.9(4) .
C53 C54 H54A 111.0 .
C55 C54 H54A 111.0 .
C53 C54 H54B 111.0 .
C55 C54 H54B 111.0 .
H54A C54 H54B 109.0 .
O5 C55 C54 105.9(4) .
O5 C55 H55A 110.6 .
C54 C55 H55A 110.6 .
O5 C55 H55B 110.6 .
C54 C55 H55B 110.6 .
H55A C55 H55B 108.7 .
C61 C56 C57 120.5(5) .
C61 C56 H56 119.7 .
C57 C56 H56 119.7 .
C56 C57 C58 119.4(5) .
C56 C57 H57 120.3 .
C58 C57 H57 120.3 .
C59 C58 C57 120.5(5) .
C59 C58 H58 119.8 .
C57 C58 H58 119.8 .
C58 C59 C60 119.7(5) .
C58 C59 H59 120.1 .
C60 C59 H59 120.1 .
C61 C60 C59 119.8(5) .
C61 C60 H60 120.1 .
C59 C60 H60 120.1 .
C56 C61 C60 120.1(5) .
C56 C61 H61 120.0 .
C60 C61 H61 120.0 .

loop_
_geom_bond_atom_site_label_1
_geom_bond_atom_site_label_2
_geom_bond_distance
_geom_bond_site_symmetry_2
W1 C46 1.909(5) .
W1 C47 1.915(5) .
W1 C45 1.940(5) .
W1 C41 2.367(4) .
W1 C44 2.409(4) .
W1 C42 2.418(4) .
W1 C43 2.433(4) .
W1 B1 2.453(5) .
W1 B2 2.570(5) .
Li1 O1_101 1.914(9) .
Li1 O1_102 1.92(3) .
Li1 O2 1.938(8) .
Li1 O5 1.945(8) .
Li1 O3 1.950(8) 2_666
O1 C45 1.168(5) .
N1 C1 1.344(5) .
N1 C9 1.453(5) .
N1 C6 1.514(5) .
C1 C2 1.540(6) .
C1 B1 1.543(6) .
B1 C41 1.514(6) .
B1 C44 1.539(6) .
O2 C46 1.190(5) .
N2 C21 1.397(5) .
N2 C29 1.433(5) .
N2 C26 1.500(5) .
C2 C4 1.513(6) .
C2 C5 1.541(6) .
C2 C3 1.542(6) .
B2 C43 1.526(6) .
B2 C21 1.529(6) .
B2 C42 1.555(6) .
O3 C47 1.203(5) .
O3 Li1 1.950(8) 2_666
C3 H3A 0.9800 .
C3 H3B 0.9800 .
C3 H3C 0.9800 .
C4 H4A 0.9800 .
C4 H4B 0.9800 .
C4 H4C 0.9800 .
C5 C6 1.521(6) .
C5 H5A 0.9900 .
C5 H5B 0.9900 .
O1_101 C5_101 1.438(7) .
O1_101 C2_101 1.444(6) .
C2_101 C3_101 1.505(7) .
C2_101 H2A_101 0.9900 .
C2_101 H2B_101 0.9900 .
C3_101 C4_101 1.513(7) .
C3_101 H3A_101 0.9900 .
C3_101 H3B_101 0.9900 .
C4_101 C5_101 1.509(7) .
C4_101 H4A_101 0.9900 .
C4_101 H4B_101 0.9900 .
C5_101 H5A_101 0.9900 .
C5_101 H5B_101 0.9900 .
O1_102 C5_102 1.440(15) .
O1_102 C2_102 1.444(15) .
C2_102 C3_102 1.507(16) .
C2_102 H2A_102 0.9900 .
C2_102 H2B_102 0.9900 .
C3_102 C4_102 1.512(18) .
C3_102 H3A_102 0.9900 .
C3_102 H3B_102 0.9900 .
C4_102 C5_102 1.503(16) .
C4_102 H4A_102 0.9900 .
C4_102 H4B_102 0.9900 .
C5_102 H5A_102 0.9900 .
C5_102 H5B_102 0.9900 .
O5 C55 1.445(5) .
O5 C52 1.448(5) .
C6 C8 1.522(6) .
C6 C7 1.526(6) .
C7 H7A 0.9800 .
C7 H7B 0.9800 .
C7 H7C 0.9800 .
C8 H8A 0.9800 .
C8 H8B 0.9800 .
C8 H8C 0.9800 .
C9 C17 1.408(6) .
C9 C10 1.415(6) .
C10 C14 1.395(6) .
C10 C11 1.509(6) .
C11 C12 1.539(6) .
C11 C13 1.542(6) .
C11 H11 1.0000 .
C12 H12A 0.9800 .
C12 H12B 0.9800 .
C12 H12C 0.9800 .
C13 H13A 0.9800 .
C13 H13B 0.9800 .
C13 H13C 0.9800 .
C14 C16 1.371(6) .
C14 H14 0.9500 .
C16 C15 1.375(6) .
C16 H16 0.9500 .
C15 C17 1.387(6) .
C15 H15 0.9500 .
C17 C18 1.530(6) .
C18 C20 1.528(6) .
C18 C19 1.536(6) .
C18 H18 1.0000 .
C19 H19A 0.9800 .
C19 H19B 0.9800 .
C19 H19C 0.9800 .
C20 H20A 0.9800 .
C20 H20B 0.9800 .
C20 H20C 0.9800 .
C21 C22 1.529(6) .
C22 C23 1.527(6) .
C22 C25 1.541(6) .
C22 C24 1.542(6) .
C23 H23A 0.9800 .
C23 H23B 0.9800 .
C23 H23C 0.9800 .
C24 H24A 0.9800 .
C24 H24B 0.9800 .
C24 H24C 0.9800 .
C25 C26 1.518(6) .
C25 H25A 0.9900 .
C25 H25B 0.9900 .
C26 C27 1.519(6) .
C26 C28 1.523(6) .
C27 H27A 0.9800 .
C27 H27B 0.9800 .
C27 H27C 0.9800 .
C28 H28A 0.9800 .
C28 H28B 0.9800 .
C28 H28C 0.9800 .
C29 C30 1.404(6) .
C29 C37 1.413(6) .
C30 C34 1.395(6) .
C30 C31 1.499(7) .
C31 C32 1.533(6) .
C31 C33 1.539(6) .
C31 H31 1.0000 .
C32 H32A 0.9800 .
C32 H32B 0.9800 .
C32 H32C 0.9800 .
C33 H33A 0.9800 .
C33 H33B 0.9800 .
C33 H33C 0.9800 .
C34 C35 1.370(8) .
C34 H34 0.9500 .
C35 C36 1.376(8) .
C35 H35 0.9500 .
C36 C37 1.389(7) .
C36 H36 0.9500 .
C37 C38 1.516(7) .
C38 C39 1.521(6) .
C38 C40 1.531(6) .
C38 H38 1.0000 .
C39 H39A 0.9800 .
C39 H39B 0.9800 .
C39 H39C 0.9800 .
C40 H40A 0.9800 .
C40 H40B 0.9800 .
C40 H40C 0.9800 .
C41 C42 1.395(6) .
C41 H41 1.0000 .
C42 H42 1.0000 .
C43 C44 1.392(6) .
C43 H43 1.0000 .
C44 H44 1.0000 .
C52 C53 1.498(7) .
C52 H52A 0.9900 .
C52 H52B 0.9900 .
C53 C54 1.498(7) .
C53 H53A 0.9900 .
C53 H53B 0.9900 .
C54 C55 1.514(7) .
C54 H54A 0.9900 .
C54 H54B 0.9900 .
C55 H55A 0.9900 .
C55 H55B 0.9900 .
C56 C61 1.364(7) .
C56 C57 1.374(7) .
C56 H56 0.9500 .
C57 C58 1.383(7) .
C57 H57 0.9500 .
C58 C59 1.365(7) .
C58 H58 0.9500 .
C59 C60 1.385(6) .
C59 H59 0.9500 .
C60 C61 1.380(6) .
C60 H60 0.9500 .
C61 H61 0.9500 .

loop_
_geom_torsion_atom_site_label_1
_geom_torsion_atom_site_label_2
_geom_torsion_atom_site_label_3
_geom_torsion_atom_site_label_4
_geom_torsion
C9 N1 C1 C2 -165.7(3)
C6 N1 C1 C2 1.8(5)
C9 N1 C1 B1 8.8(6)
C6 N1 C1 B1 176.4(4)
N1 C1 B1 C41 -162.2(4)
C2 C1 B1 C41 11.4(7)
N1 C1 B1 C44 22.8(7)
C2 C1 B1 C44 -163.6(4)
N1 C1 B1 W1 111.2(4)
C2 C1 B1 W1 -75.1(5)
N1 C1 C2 C4 -132.9(4)
B1 C1 C2 C4 52.5(5)
N1 C1 C2 C5 -14.6(4)
B1 C1 C2 C5 170.7(4)
N1 C1 C2 C3 103.2(4)
B1 C1 C2 C3 -71.4(5)
C4 C2 C5 C6 143.6(4)
C1 C2 C5 C6 22.1(4)
C3 C2 C5 C6 -95.1(4)
C5_101 O1_101 C2_101 C3_101 -16.3(11)
Li1 O1_101 C2_101 C3_101 157.5(10)
O1_101 C2_101 C3_101 C4_101 32.7(9)
C2_101 C3_101 C4_101 C5_101 -36.1(7)
C2_101 O1_101 C5_101 C4_101 -6.9(11)
Li1 O1_101 C5_101 C4_101 178.0(7)
C3_101 C4_101 C5_101 O1_101 27.0(9)
C5_102 O1_102 C2_102 C3_102 5(6)
Li1 O1_102 C2_102 C3_102 170(5)
O1_102 C2_102 C3_102 C4_102 -23(4)
C2_102 C3_102 C4_102 C5_102 30(4)
C2_102 O1_102 C5_102 C4_102 14(6)
Li1 O1_102 C5_102 C4_102 -154(3)
C3_102 C4_102 C5_102 O1_102 -28(5)
C1 N1 C6 C5 11.9(5)
C9 N1 C6 C5 179.7(3)
C1 N1 C6 C8 131.1(4)
C9 N1 C6 C8 -61.1(5)
C1 N1 C6 C7 -107.5(4)
C9 N1 C6 C7 60.3(5)
C2 C5 C6 N1 -20.6(4)
C2 C5 C6 C8 -141.0(4)
C2 C5 C6 C7 97.2(4)
C1 N1 C9 C17 73.0(5)
C6 N1 C9 C17 -93.9(5)
C1 N1 C9 C10 -105.9(5)
C6 N1 C9 C10 87.2(5)
C17 C9 C10 C14 3.8(6)
N1 C9 C10 C14 -177.3(4)
C17 C9 C10 C11 -170.5(4)
N1 C9 C10 C11 8.5(6)
C14 C10 C11 C12 -58.1(5)
C9 C10 C11 C12 116.1(4)
C14 C10 C11 C13 62.3(5)
C9 C10 C11 C13 -123.5(4)
C9 C10 C14 C16 -1.4(6)
C11 C10 C14 C16 173.2(4)
C10 C14 C16 C15 -1.6(7)
C14 C16 C15 C17 2.3(7)
C16 C15 C17 C9 0.1(6)
C16 C15 C17 C18 -176.1(4)
C10 C9 C17 C15 -3.1(6)
N1 C9 C17 C15 177.9(4)
C10 C9 C17 C18 172.8(4)
N1 C9 C17 C18 -6.2(6)
C15 C17 C18 C20 -57.2(5)
C9 C17 C18 C20 126.9(5)
C15 C17 C18 C19 65.1(5)
C9 C17 C18 C19 -110.7(5)
C29 N2 C21 B2 24.1(6)
C26 N2 C21 B2 -170.0(4)
C29 N2 C21 C22 -154.2(4)
C26 N2 C21 C22 11.6(5)
C43 B2 C21 N2 173.0(4)
C42 B2 C21 N2 -3.1(7)
W1 B2 C21 N2 86.3(5)
C43 B2 C21 C22 -8.9(7)
C42 B2 C21 C22 175.0(4)
W1 B2 C21 C22 -95.6(5)
N2 C21 C22 C23 125.4(4)
B2 C21 C22 C23 -53.0(6)
N2 C21 C22 C25 7.6(4)
B2 C21 C22 C25 -170.7(4)
N2 C21 C22 C24 -112.2(4)
B2 C21 C22 C24 69.5(5)
C23 C22 C25 C26 -143.5(4)
C21 C22 C25 C26 -23.6(5)
C24 C22 C25 C26 97.5(4)
C21 N2 C26 C25 -25.8(4)
C29 N2 C26 C25 140.0(4)
C21 N2 C26 C27 -145.9(4)
C29 N2 C26 C27 19.8(6)
C21 N2 C26 C28 92.5(4)
C29 N2 C26 C28 -101.8(5)
C22 C25 C26 N2 29.4(4)
C22 C25 C26 C27 148.3(4)
C22 C25 C26 C28 -89.1(4)
C21 N2 C29 C30 -108.6(5)
C26 N2 C29 C30 87.1(5)
C21 N2 C29 C37 69.3(5)
C26 N2 C29 C37 -94.9(5)
C37 C29 C30 C34 1.1(6)
N2 C29 C30 C34 179.0(4)
C37 C29 C30 C31 -177.7(4)
N2 C29 C30 C31 0.2(6)
C34 C30 C31 C32 70.6(5)
C29 C30 C31 C32 -110.5(5)
C34 C30 C31 C33 -53.2(5)
C29 C30 C31 C33 125.7(5)
C29 C30 C34 C35 -0.5(7)
C31 C30 C34 C35 178.4(5)
C30 C34 C35 C36 -0.9(8)
C34 C35 C36 C37 1.6(8)
C35 C36 C37 C29 -0.9(7)
C35 C36 C37 C38 -179.9(5)
C30 C29 C37 C36 -0.4(6)
N2 C29 C37 C36 -178.4(4)
C30 C29 C37 C38 178.5(4)
N2 C29 C37 C38 0.6(6)
C36 C37 C38 C39 -53.8(6)
C29 C37 C38 C39 127.3(5)
C36 C37 C38 C40 71.1(6)
C29 C37 C38 C40 -107.9(5)
C44 B1 C41 C42 -4.6(6)
C1 B1 C41 C42 180.0(4)
W1 B1 C41 C42 -59.9(4)
C44 B1 C41 W1 55.3(3)
C1 B1 C41 W1 -120.2(4)
B1 C41 C42 B2 0.1(6)
W1 C41 C42 B2 -59.7(4)
B1 C41 C42 W1 59.8(4)
C43 B2 C42 C41 5.5(6)
C21 B2 C42 C41 -178.2(4)
W1 B2 C42 C41 56.8(4)
C43 B2 C42 W1 -51.3(3)
C21 B2 C42 W1 125.0(4)
C21 B2 C43 C44 176.6(4)
C42 B2 C43 C44 -6.9(6)
W1 B2 C43 C44 -57.8(4)
C21 B2 C43 W1 -125.6(4)
C42 B2 C43 W1 50.9(3)
B2 C43 C44 B1 2.7(7)
W1 C43 C44 B1 -57.3(4)
B2 C43 C44 W1 60.0(4)
C41 B1 C44 C43 3.2(6)
C1 B1 C44 C43 178.7(4)
W1 B1 C44 C43 57.8(4)
C41 B1 C44 W1 -54.5(3)
C1 B1 C44 W1 120.9(4)
C55 O5 C52 C53 -16.1(5)
Li1 O5 C52 C53 -143.5(4)
O5 C52 C53 C54 31.5(6)
C52 C53 C54 C55 -34.5(6)
C52 O5 C55 C54 -6.0(5)
Li1 O5 C55 C54 125.4(4)
C53 C54 C55 O5 25.5(6)
C61 C56 C57 C58 1.1(7)
C56 C57 C58 C59 0.1(7)
C57 C58 C59 C60 -1.9(7)
C58 C59 C60 C61 2.5(7)
C57 C56 C61 C60 -0.6(7)
C59 C60 C61 C56 -1.2(7)
